data_4321349
loop_
_publ_author_name
'Takehiro Ohta'
'Takashi Tachiyama'
'Kazunari Yoshizawa'
'Tokio Yamabe'
'Takeshi Uchida'
'Teizo Kitagawa'

_publ_section_title
;
 Synthesis, Structure, and H2O2-Dependent Catalytic Functions of
 Disulfide-Bridged Dicopper(I) and Related Thioether-Copper(I) and
 Thioether-Copper(II) Complexes
;
_journal_name_full 'Inorganic Chemistry'
_journal_page_first 4358
_journal_page_last 4369
_journal_paper_doi 10.1021/ic000018a
_journal_volume 39
_journal_year 2000
_chemical_formula_sum 'C21 H31 Cl Cu N3 O4 S'
_chemical_formula_weight 520.55
_space_group_IT_number 61
_symmetry_cell_setting orthorhombic
_symmetry_Int_Tables_number 61
_symmetry_space_group_name_Hall '-P 2ac 2ab'
_symmetry_space_group_name_H-M 'P b c a'
_audit_creation_date 'Tue Jan 18 15:00:11 2000'
_audit_creation_method 'from TEXRAY.INF file'
_cell_angle_alpha 90
_cell_angle_beta 90
_cell_angle_gamma 90
_cell_formula_units_Z 8
_cell_length_a 17.78(2)
_cell_length_b 17.70(1)
_cell_length_c 15.75(1)
_cell_measurement_reflns_used 25
_cell_measurement_temperature 296.2
_cell_measurement_theta_max 15.0
_cell_measurement_theta_min 13.9
_cell_volume 4957(7)
_computing_cell_refinement 'Rigaku/AFC Diffractometer Control'
_computing_data_collection 'Rigaku/AFC Diffractometer Control'
_computing_data_reduction teXsan
_computing_publication_material teXsan
_computing_structure_refinement teXsan
_computing_structure_solution SHELXS86
_diffrn_ambient_temperature 296.2
_diffrn_measurement_device_type 'Rigaku AFC7R'
_diffrn_measurement_method \w-2\q
_diffrn_orient_matrix_UB_11 -0.00608
_diffrn_orient_matrix_UB_12 -0.01514
_diffrn_orient_matrix_UB_13 -0.06076
_diffrn_orient_matrix_UB_21 -0.00625
_diffrn_orient_matrix_UB_22 -0.05388
_diffrn_orient_matrix_UB_23 0.01774
_diffrn_orient_matrix_UB_31 -0.05556
_diffrn_orient_matrix_UB_32 0.00772
_diffrn_orient_matrix_UB_33 0.00465
_diffrn_radiation_detector 'scintillation counter'
_diffrn_radiation_monochromator graphite
_diffrn_radiation_source 'Rigaku rotating anode'
_diffrn_radiation_type 'Mo K\a'
_diffrn_radiation_wavelength 0.7107
_diffrn_reflns_av_R_equivalents 0.075
_diffrn_reflns_av_sigmaI/netI 0.146
_diffrn_reflns_limit_h_max 0
_diffrn_reflns_limit_h_min -23
_diffrn_reflns_limit_k_max 23
_diffrn_reflns_limit_k_min 0
_diffrn_reflns_limit_l_max 0
_diffrn_reflns_limit_l_min -20
_diffrn_reflns_number 5704
_diffrn_reflns_reduction_process 'Lp corrections applied'
_diffrn_reflns_theta_max 27.51
_diffrn_reflns_theta_min 2.56
_diffrn_standards_decay_% -0.09
_diffrn_standards_interval_count 150
_diffrn_standards_number 3
_exptl_absorpt_coefficient_mu 1.103
_exptl_absorpt_correction_type none
_exptl_crystal_colour pale
_exptl_crystal_density_diffrn 1.395
_exptl_crystal_density_method 'not measured'
_exptl_crystal_description XDIM
_exptl_crystal_F_000 2176.00
_exptl_crystal_size_max 0.450
_exptl_crystal_size_mid 0.400
_exptl_crystal_size_min 0.150
_refine_diff_density_max 0.66
_refine_diff_density_min -0.50
_refine_ls_extinction_method none
_refine_ls_goodness_of_fit_ref 1.486
_refine_ls_hydrogen_treatment noref
_refine_ls_matrix_type full
_refine_ls_number_constraints 0
_refine_ls_number_parameters 280
_refine_ls_number_reflns 1815
_refine_ls_number_restraints 0
_refine_ls_R_factor_all 0.0587
_refine_ls_R_factor_gt 0.0587
_refine_ls_shift/su_max 0.3220
_refine_ls_shift/su_mean 0.0180
_refine_ls_structure_factor_coef F
_refine_ls_weighting_scheme unit
_refine_ls_wR_factor_gt 0.0611
_refine_ls_wR_factor_ref 0.0611
_reflns_number_gt 1815
_reflns_number_total 5703
_reflns_threshold_expression >2.0sigma(I)
_cod_data_source_file ic000018a_2.cif
_cod_data_source_block Cu(iPrSPy2)(ClO4)
_cod_original_cell_volume 4958(12)
_cod_original_sg_symbol_H-M 'P b c a '
_cod_original_formula_sum 'C21 H31 Cl Cu N3 O4 S '
_cod_database_code 4321349

loop_
_symmetry_equiv_pos_as_xyz
x,y,z
1/2+x,1/2-y,-z
-x,1/2+y,1/2-z
1/2-x,-y,1/2+z
-x,-y,-z
1/2-x,1/2+y,z
x,1/2-y,1/2+z
1/2+x,y,1/2-z

loop_
_atom_site_label
_atom_site_type_symbol
_atom_site_fract_x
_atom_site_fract_y
_atom_site_fract_z
_atom_site_U_iso_or_equiv
_atom_site_adp_type
_atom_site_occupancy
_atom_site_calc_flag
_atom_site_refinement_flags
_atom_site_disorder_assembly
_atom_site_disorder_group
Cu(1) Cu 0.01520(7) 0.23457(6) 0.24371(8) 0.0677(4) Uani 1.00 d . . .
Cl(1) Cl 0.3138(2) 0.5317(2) 0.4272(2) 0.092(1) Uani 1.00 d . . .
S(1) S -0.0033(2) 0.3188(2) 0.3485(2) 0.0755(10) Uani 1.00 d . . .
O(1) O 0.3130(9) 0.591(1) 0.372(1) 0.32(1) Uani 1.00 d . . .
O(2) O 0.3889(6) 0.5232(7) 0.4462(6) 0.141(5) Uani 1.00 d . . .
O(3) O 0.2854(8) 0.4757(9) 0.395(2) 0.35(1) Uani 1.00 d . . .
O(4) O 0.2707(8) 0.5588(8) 0.4895(10) 0.225(7) Uani 1.00 d . . .
N(1) N 0.1012(5) 0.2193(5) 0.1640(6) 0.070(3) Uani 1.00 d . . .
N(2) N -0.0681(6) 0.2890(5) 0.1635(6) 0.077(3) Uani 1.00 d . . .
N(3) N -0.0388(5) 0.1363(4) 0.2672(5) 0.067(3) Uani 1.00 d . . .
C(1) C -0.0295(9) 0.3078(7) 0.0812(7) 0.095(5) Uani 1.00 d . . .
C(2) C 0.0537(9) 0.3314(6) 0.0902(7) 0.090(5) Uani 1.00 d . . .
C(3) C 0.1070(7) 0.2664(7) 0.0966(7) 0.074(4) Uani 1.00 d . . .
C(4) C 0.1629(8) 0.2524(8) 0.0363(8) 0.093(5) Uani 1.00 d . . .
C(5) C 0.2090(8) 0.193(1) 0.0446(10) 0.107(6) Uani 1.00 d . . .
C(6) C 0.2015(8) 0.1440(9) 0.113(1) 0.103(6) Uani 1.00 d . . .
C(7) C 0.1467(7) 0.1600(7) 0.1708(8) 0.079(5) Uani 1.00 d . . .
C(8) C -0.1331(7) 0.2394(8) 0.1453(8) 0.097(5) Uani 1.00 d . . .
C(9) C -0.1114(7) 0.1550(7) 0.1389(8) 0.089(5) Uani 1.00 d . . .
C(11) C -0.0897(8) 0.3607(7) 0.2073(9) 0.097(5) Uani 1.00 d . . .
C(12) C -0.0926(8) 0.3578(8) 0.3066(8) 0.093(5) Uani 1.00 d . . .
C(14) C -0.1308(9) 0.0257(6) 0.3290(10) 0.094(5) Uani 1.00 d . . .
C(15) C -0.0257(7) 0.1002(6) 0.3409(7) 0.079(4) Uani 1.00 d . . .
C(16) C -0.0676(8) 0.0441(7) 0.3727(8) 0.087(5) Uani 1.00 d . . .
C(18) C -0.1473(6) 0.0608(6) 0.2522(10) 0.083(4) Uani 1.00 d . . .
C(19) C -0.0992(7) 0.1166(6) 0.2217(7) 0.071(4) Uani 1.00 d . . .
C(20) C -0.1531(7) 0.3051(8) 0.3420(8) 0.108(5) Uani 1.00 d . . .
C(21) C -0.1059(9) 0.4387(8) 0.3368(10) 0.132(7) Uani 1.00 d . . .
C(22) C 0.0670(8) 0.3947(6) 0.3443(7) 0.084(4) Uani 1.00 d . . .
C(23) C 0.0675(8) 0.4388(7) 0.4279(9) 0.113(6) Uani 1.00 d . . .
C(24) C 0.1425(8) 0.3593(7) 0.3249(8) 0.092(5) Uani 1.00 d . . .
H(1) H 0.1688 0.2872 -0.0119 0.1091 Uiso 1.00 calc . . .
H(2) H 0.2483 0.1844 0.0024 0.1243 Uiso 1.00 calc . . .
H(3) H 0.2333 0.0989 0.1174 0.1231 Uiso 1.00 calc . . .
H(4) H 0.1417 0.1265 0.2219 0.0936 Uiso 1.00 calc . . .
H(5) H -0.1656 -0.0124 0.3520 0.1135 Uiso 1.00 calc . . .
H(6) H 0.0182 0.1163 0.3749 0.1004 Uiso 1.00 calc . . .
H(7) H -0.0540 0.0172 0.4248 0.1035 Uiso 1.00 calc . . .
H(8) H -0.1923 0.0457 0.2221 0.0974 Uiso 1.00 calc . . .
H(9) H -0.0324 0.2641 0.0452 0.1076 Uiso 1.00 calc . . .
H(10) H -0.0590 0.3472 0.0533 0.1076 Uiso 1.00 calc . . .
H(11) H 0.0659 0.3643 0.0421 0.1036 Uiso 1.00 calc . . .
H(12) H 0.0572 0.3636 0.1401 0.1036 Uiso 1.00 calc . . .
H(13) H -0.1718 0.2441 0.1902 0.1115 Uiso 1.00 calc . . .
H(14) H -0.1601 0.2559 0.0935 0.1115 Uiso 1.00 calc . . .
H(15) H -0.1484 0.1275 0.1048 0.1039 Uiso 1.00 calc . . .
H(16) H -0.0649 0.1528 0.1053 0.1039 Uiso 1.00 calc . . .
H(17) H -0.0528 0.3988 0.1908 0.1161 Uiso 1.00 calc . . .
H(18) H -0.1375 0.3783 0.1847 0.1161 Uiso 1.00 calc . . .
H(19) H -0.1547 0.3041 0.4018 0.1219 Uiso 1.00 calc . . .
H(20) H -0.2029 0.3173 0.3211 0.1219 Uiso 1.00 calc . . .
H(21) H -0.1436 0.2531 0.3227 0.1219 Uiso 1.00 calc . . .
H(22) H -0.0666 0.4709 0.3167 0.1454 Uiso 1.00 calc . . .
H(23) H -0.1529 0.4589 0.3101 0.1454 Uiso 1.00 calc . . .
H(24) H -0.1116 0.4429 0.3950 0.1454 Uiso 1.00 calc . . .
H(25) H 0.0777 0.4059 0.4745 0.1250 Uiso 1.00 calc . . .
H(26) H 0.1046 0.4782 0.4278 0.1250 Uiso 1.00 calc . . .
H(27) H 0.0192 0.4619 0.4372 0.1250 Uiso 1.00 calc . . .
H(28) H 0.1568 0.3226 0.3689 0.1014 Uiso 1.00 calc . . .
H(29) H 0.1429 0.3312 0.2722 0.1014 Uiso 1.00 calc . . .
H(30) H 0.1834 0.3949 0.3220 0.1014 Uiso 1.00 calc . . .
H(31) H 0.0561 0.4289 0.2980 0.1009 Uiso 1.00 calc . . .

loop_
_atom_site_aniso_label
_atom_site_aniso_U_11
_atom_site_aniso_U_22
_atom_site_aniso_U_33
_atom_site_aniso_U_12
_atom_site_aniso_U_13
_atom_site_aniso_U_23
Cu(1) 0.0878(9) 0.0568(6) 0.0585(7) -0.0022(8) -0.0042(8) 0.0115(7)
Cl(1) 0.086(3) 0.108(3) 0.082(2) 0.000(2) -0.014(2) -0.003(2)
S(1) 0.097(2) 0.067(2) 0.062(2) -0.008(2) 0.010(2) 0.006(1)
O(1) 0.18(1) 0.55(4) 0.22(2) -0.01(2) -0.02(1) 0.24(2)
O(2) 0.090(8) 0.22(1) 0.113(8) -0.024(8) -0.035(6) 0.019(8)
O(3) 0.15(1) 0.24(2) 0.66(4) -0.04(1) 0.00(2) -0.33(2)
O(4) 0.21(1) 0.22(1) 0.25(2) 0.05(1) 0.11(1) 0.01(1)
N(1) 0.088(7) 0.059(6) 0.063(6) -0.008(5) 0.001(5) 0.005(5)
N(2) 0.103(8) 0.064(6) 0.066(6) 0.009(6) -0.009(6) 0.018(5)
N(3) 0.080(7) 0.053(5) 0.068(6) -0.002(5) -0.007(5) 0.011(5)
C(1) 0.15(1) 0.072(8) 0.057(7) 0.023(9) -0.009(9) 0.017(6)
C(2) 0.16(1) 0.052(7) 0.062(8) -0.011(8) 0.018(8) 0.004(6)
C(3) 0.100(9) 0.055(7) 0.066(7) -0.016(7) 0.004(7) -0.002(7)
C(4) 0.11(1) 0.09(1) 0.074(8) -0.026(9) 0.013(8) 0.007(8)
C(5) 0.08(1) 0.14(1) 0.10(1) -0.005(10) 0.022(9) -0.01(1)
C(6) 0.09(1) 0.12(1) 0.10(1) 0.023(9) 0.001(9) -0.009(10)
C(7) 0.082(10) 0.073(9) 0.083(9) 0.004(7) -0.013(8) 0.002(7)
C(8) 0.10(1) 0.096(10) 0.093(9) 0.021(9) -0.040(8) 0.008(8)
C(9) 0.10(1) 0.088(9) 0.077(9) -0.007(8) -0.037(7) -0.008(7)
C(11) 0.12(1) 0.064(8) 0.11(1) 0.033(8) -0.007(9) 0.008(8)
C(12) 0.11(1) 0.087(10) 0.079(10) 0.009(9) 0.020(9) -0.007(8)
C(14) 0.12(1) 0.049(7) 0.11(1) -0.001(8) 0.05(1) 0.018(8)
C(15) 0.104(10) 0.053(6) 0.080(8) -0.007(7) -0.010(8) 0.017(6)
C(16) 0.10(1) 0.062(8) 0.09(1) -0.005(8) 0.012(9) 0.016(7)
C(18) 0.066(8) 0.067(7) 0.12(1) -0.012(6) 0.005(9) -0.027(9)
C(19) 0.081(9) 0.065(8) 0.068(8) -0.001(7) -0.010(7) -0.008(6)
C(20) 0.10(1) 0.13(1) 0.10(1) -0.005(9) 0.026(9) 0.014(9)
C(21) 0.15(1) 0.11(1) 0.14(1) 0.05(1) 0.05(1) 0.00(1)
C(22) 0.12(1) 0.063(7) 0.072(8) -0.018(8) 0.007(8) -0.012(7)
C(23) 0.15(1) 0.090(9) 0.10(1) -0.023(9) 0.002(10) -0.032(8)
C(24) 0.12(1) 0.084(9) 0.075(8) -0.028(9) -0.003(8) -0.006(7)

loop_
_atom_type_symbol
_atom_type_description
_atom_type_scat_dispersion_real
_atom_type_scat_dispersion_imag
_atom_type_scat_source
C C 0.003 0.002
;International Tables for Crystallography
(1992, Vol. C, Tables 4.2.6.8 and 6.1.1.1)
;
H H 0.000 0.000
;International Tables for Crystallography
(1992, Vol. C, Table 6.1.1.2)
;
N N 0.006 0.003
;International Tables for Crystallography
(1992, Vol. C, Tables 4.2.6.8 and 6.1.1.1)
;
S S 0.125 0.123
;International Tables for Crystallography
(1992, Vol. C, Tables 4.2.6.8 and 6.1.1.1)
;
Cl Cl 0.148 0.159
;International Tables for Crystallography
(1992, Vol. C, Tables 4.2.6.8 and 6.1.1.1)
;
O O 0.011 0.006
;International Tables for Crystallography
(1992, Vol. C, Tables 4.2.6.8 and 6.1.1.1)
;
Cu Cu 0.320 1.265
;International Tables for Crystallography
(1992, Vol. C, Tables 4.2.6.8 and 6.1.1.1)
;

loop_
_geom_angle_atom_site_label_1
_geom_angle_atom_site_label_2
_geom_angle_atom_site_label_3
_geom_angle
_geom_angle_site_symmetry_1
_geom_angle_site_symmetry_2
_geom_angle_site_symmetry_3
_geom_angle_publ_flag
S(1) Cu(1) N(1) 131.6(3) 1_555 1_555 1_555 yes
S(1) Cu(1) N(2) 91.9(3) 1_555 1_555 1_555 yes
S(1) Cu(1) N(3) 111.5(3) 1_555 1_555 1_555 yes
N(1) Cu(1) N(2) 102.5(4) 1_555 1_555 1_555 yes
N(1) Cu(1) N(3) 111.2(3) 1_555 1_555 1_555 yes
N(2) Cu(1) N(3) 99.5(4) 1_555 1_555 1_555 yes
O(1) Cl(1) O(2) 103.5(8) 1_555 1_555 1_555 yes
O(1) Cl(1) O(3) 110(1) 1_555 1_555 1_555 yes
O(1) Cl(1) O(4) 100(1) 1_555 1_555 1_555 yes
O(2) Cl(1) O(3) 113.6(9) 1_555 1_555 1_555 yes
O(2) Cl(1) O(4) 115.9(9) 1_555 1_555 1_555 yes
O(3) Cl(1) O(4) 111(1) 1_555 1_555 1_555 yes
Cu(1) S(1) C(12) 96.3(4) 1_555 1_555 1_555 yes
Cu(1) S(1) C(22) 111.0(4) 1_555 1_555 1_555 yes
C(12) S(1) C(22) 107.3(6) 1_555 1_555 1_555 yes
Cu(1) N(1) C(3) 117.9(8) 1_555 1_555 1_555 yes
Cu(1) N(1) C(7) 121.5(8) 1_555 1_555 1_555 yes
C(3) N(1) C(7) 120(1) 1_555 1_555 1_555 yes
Cu(1) N(2) C(1) 106.8(7) 1_555 1_555 1_555 yes
Cu(1) N(2) C(8) 112.4(7) 1_555 1_555 1_555 yes
Cu(1) N(2) C(11) 106.5(7) 1_555 1_555 1_555 yes
C(1) N(2) C(8) 108.7(10) 1_555 1_555 1_555 yes
C(1) N(2) C(11) 109.2(9) 1_555 1_555 1_555 yes
C(8) N(2) C(11) 113(1) 1_555 1_555 1_555 yes
Cu(1) N(3) C(15) 119.0(7) 1_555 1_555 1_555 yes
Cu(1) N(3) C(19) 120.6(7) 1_555 1_555 1_555 yes
C(15) N(3) C(19) 118.5(9) 1_555 1_555 1_555 yes
N(2) C(1) C(2) 114.6(10) 1_555 1_555 1_555 yes
N(2) C(1) H(9) 107(1) 1_555 1_555 1_555 no
N(2) C(1) H(10) 107(1) 1_555 1_555 1_555 no
C(2) C(1) H(9) 108(1) 1_555 1_555 1_555 no
C(2) C(1) H(10) 111(1) 1_555 1_555 1_555 no
H(9) C(1) H(10) 106(1) 1_555 1_555 1_555 no
C(1) C(2) C(3) 114.0(10) 1_555 1_555 1_555 yes
C(1) C(2) H(11) 107(1) 1_555 1_555 1_555 no
C(1) C(2) H(12) 107(1) 1_555 1_555 1_555 no
C(3) C(2) H(11) 111(1) 1_555 1_555 1_555 no
C(3) C(2) H(12) 110(1) 1_555 1_555 1_555 no
H(11) C(2) H(12) 105(1) 1_555 1_555 1_555 no
N(1) C(3) C(2) 118(1) 1_555 1_555 1_555 yes
N(1) C(3) C(4) 118(1) 1_555 1_555 1_555 yes
C(2) C(3) C(4) 122(1) 1_555 1_555 1_555 yes
C(3) C(4) C(5) 120(1) 1_555 1_555 1_555 yes
C(3) C(4) H(1) 119(1) 1_555 1_555 1_555 no
C(5) C(4) H(1) 120(1) 1_555 1_555 1_555 no
C(4) C(5) C(6) 120(1) 1_555 1_555 1_555 yes
C(4) C(5) H(2) 119(1) 1_555 1_555 1_555 no
C(6) C(5) H(2) 119(1) 1_555 1_555 1_555 no
C(5) C(6) C(7) 117(1) 1_555 1_555 1_555 yes
C(5) C(6) H(3) 120(1) 1_555 1_555 1_555 no
C(7) C(6) H(3) 122(1) 1_555 1_555 1_555 no
N(1) C(7) C(6) 123(1) 1_555 1_555 1_555 yes
N(1) C(7) H(4) 118(1) 1_555 1_555 1_555 no
C(6) C(7) H(4) 118(1) 1_555 1_555 1_555 no
N(2) C(8) C(9) 113.0(10) 1_555 1_555 1_555 yes
N(2) C(8) H(13) 110(1) 1_555 1_555 1_555 no
N(2) C(8) H(14) 111(1) 1_555 1_555 1_555 no
C(9) C(8) H(13) 107(1) 1_555 1_555 1_555 no
C(9) C(8) H(14) 110(1) 1_555 1_555 1_555 no
H(13) C(8) H(14) 103(1) 1_555 1_555 1_555 no
C(8) C(9) C(19) 114(1) 1_555 1_555 1_555 yes
C(8) C(9) H(15) 110(1) 1_555 1_555 1_555 no
C(8) C(9) H(16) 106(1) 1_555 1_555 1_555 no
C(19) C(9) H(15) 110(1) 1_555 1_555 1_555 no
C(19) C(9) H(16) 109(1) 1_555 1_555 1_555 no
H(15) C(9) H(16) 104(1) 1_555 1_555 1_555 no
N(2) C(11) C(12) 116(1) 1_555 1_555 1_555 yes
N(2) C(11) H(17) 107(1) 1_555 1_555 1_555 no
N(2) C(11) H(18) 109(1) 1_555 1_555 1_555 no
C(12) C(11) H(17) 108(1) 1_555 1_555 1_555 no
C(12) C(11) H(18) 110(1) 1_555 1_555 1_555 no
H(17) C(11) H(18) 105(1) 1_555 1_555 1_555 no
S(1) C(12) C(11) 109.9(9) 1_555 1_555 1_555 yes
S(1) C(12) C(20) 104.2(9) 1_555 1_555 1_555 yes
S(1) C(12) C(21) 111(1) 1_555 1_555 1_555 yes
C(11) C(12) C(20) 114(1) 1_555 1_555 1_555 yes
C(11) C(12) C(21) 106(1) 1_555 1_555 1_555 yes
C(20) C(12) C(21) 110(1) 1_555 1_555 1_555 yes
C(16) C(14) C(18) 120(1) 1_555 1_555 1_555 yes
C(16) C(14) H(5) 119(1) 1_555 1_555 1_555 no
C(18) C(14) H(5) 119(1) 1_555 1_555 1_555 no
N(3) C(15) C(16) 125(1) 1_555 1_555 1_555 yes
N(3) C(15) H(6) 117(1) 1_555 1_555 1_555 no
C(16) C(15) H(6) 116(1) 1_555 1_555 1_555 no
C(14) C(16) C(15) 116(1) 1_555 1_555 1_555 yes
C(14) C(16) H(7) 120(1) 1_555 1_555 1_555 no
C(15) C(16) H(7) 122(1) 1_555 1_555 1_555 no
C(14) C(18) C(19) 119(1) 1_555 1_555 1_555 yes
C(14) C(18) H(8) 118(1) 1_555 1_555 1_555 no
C(19) C(18) H(8) 122(1) 1_555 1_555 1_555 no
N(3) C(19) C(9) 117(1) 1_555 1_555 1_555 yes
N(3) C(19) C(18) 119(1) 1_555 1_555 1_555 yes
C(9) C(19) C(18) 122(1) 1_555 1_555 1_555 yes
C(12) C(20) H(19) 113(1) 1_555 1_555 1_555 no
C(12) C(20) H(20) 112(1) 1_555 1_555 1_555 no
C(12) C(20) H(21) 109(1) 1_555 1_555 1_555 no
H(19) C(20) H(20) 108(1) 1_555 1_555 1_555 no
H(19) C(20) H(21) 107(1) 1_555 1_555 1_555 no
H(20) C(20) H(21) 105(1) 1_555 1_555 1_555 no
C(12) C(21) H(22) 110(1) 1_555 1_555 1_555 no
C(12) C(21) H(23) 109(1) 1_555 1_555 1_555 no
C(12) C(21) H(24) 113(1) 1_555 1_555 1_555 no
H(22) C(21) H(23) 104(1) 1_555 1_555 1_555 no
H(22) C(21) H(24) 111(1) 1_555 1_555 1_555 no
H(23) C(21) H(24) 107(1) 1_555 1_555 1_555 no
S(1) C(22) C(23) 110.2(9) 1_555 1_555 1_555 yes
S(1) C(22) C(24) 108.0(8) 1_555 1_555 1_555 yes
S(1) C(22) H(31) 110.5(10) 1_555 1_555 1_555 no
C(23) C(22) C(24) 112(1) 1_555 1_555 1_555 yes
C(23) C(22) H(31) 109(1) 1_555 1_555 1_555 no
C(24) C(22) H(31) 106(1) 1_555 1_555 1_555 no
C(22) C(23) H(25) 110(1) 1_555 1_555 1_555 no
C(22) C(23) H(26) 111(1) 1_555 1_555 1_555 no
C(22) C(23) H(27) 110(1) 1_555 1_555 1_555 no
H(25) C(23) H(26) 108(1) 1_555 1_555 1_555 no
H(25) C(23) H(27) 108(1) 1_555 1_555 1_555 no
H(26) C(23) H(27) 107(1) 1_555 1_555 1_555 no
C(22) C(24) H(28) 111(1) 1_555 1_555 1_555 no
C(22) C(24) H(29) 113(1) 1_555 1_555 1_555 no
C(22) C(24) H(30) 114(1) 1_555 1_555 1_555 no
H(28) C(24) H(29) 105(1) 1_555 1_555 1_555 no
H(28) C(24) H(30) 105(1) 1_555 1_555 1_555 no
H(29) C(24) H(30) 106(1) 1_555 1_555 1_555 no

loop_
_geom_bond_atom_site_label_1
_geom_bond_atom_site_label_2
_geom_bond_distance
_geom_bond_site_symmetry_1
_geom_bond_site_symmetry_2
_geom_bond_publ_flag
Cu(1) S(1) 2.249(3) 1_555 1_555 yes
Cu(1) N(1) 1.997(9) 1_555 1_555 yes
Cu(1) N(2) 2.173(9) 1_555 1_555 yes
Cu(1) N(3) 2.020(8) 1_555 1_555 yes
Cl(1) O(1) 1.37(2) 1_555 1_555 yes
Cl(1) O(2) 1.378(9) 1_555 1_555 yes
Cl(1) O(3) 1.23(1) 1_555 1_555 yes
Cl(1) O(4) 1.33(1) 1_555 1_555 yes
S(1) C(12) 1.85(1) 1_555 1_555 yes
S(1) C(22) 1.84(1) 1_555 1_555 yes
N(1) C(3) 1.35(1) 1_555 1_555 yes
N(1) C(7) 1.33(1) 1_555 1_555 yes
N(2) C(1) 1.50(1) 1_555 1_555 yes
N(2) C(8) 1.48(1) 1_555 1_555 yes
N(2) C(11) 1.49(1) 1_555 1_555 yes
N(3) C(15) 1.35(1) 1_555 1_555 yes
N(3) C(19) 1.34(1) 1_555 1_555 yes
C(1) C(2) 1.54(2) 1_555 1_555 yes
C(1) H(9) 0.960 1_555 1_555 no
C(1) H(10) 0.978 1_555 1_555 no
C(2) C(3) 1.49(2) 1_555 1_555 yes
C(2) H(11) 0.980 1_555 1_555 no
C(2) H(12) 0.973 1_555 1_555 no
C(3) C(4) 1.40(2) 1_555 1_555 yes
C(4) C(5) 1.34(2) 1_555 1_555 yes
C(4) H(1) 0.983 1_555 1_555 no
C(5) C(6) 1.39(2) 1_555 1_555 yes
C(5) H(2) 0.977 1_555 1_555 no
C(6) C(7) 1.36(2) 1_555 1_555 yes
C(6) H(3) 0.979 1_555 1_555 no
C(7) H(4) 1.004 1_555 1_555 no
C(8) C(9) 1.55(2) 1_555 1_555 yes
C(8) H(13) 0.990 1_555 1_555 no
C(8) H(14) 0.990 1_555 1_555 no
C(9) C(19) 1.49(1) 1_555 1_555 yes
C(9) H(15) 0.980 1_555 1_555 no
C(9) H(16) 0.982 1_555 1_555 no
C(11) C(12) 1.57(2) 1_555 1_555 yes
C(11) H(17) 0.976 1_555 1_555 no
C(11) H(18) 0.972 1_555 1_555 no
C(12) C(20) 1.53(2) 1_555 1_555 yes
C(12) C(21) 1.53(2) 1_555 1_555 yes
C(14) C(16) 1.36(2) 1_555 1_555 yes
C(14) C(18) 1.39(2) 1_555 1_555 yes
C(14) H(5) 0.984 1_555 1_555 no
C(15) C(16) 1.34(1) 1_555 1_555 yes
C(15) H(6) 0.989 1_555 1_555 no
C(16) H(7) 0.980 1_555 1_555 no
C(18) C(19) 1.39(1) 1_555 1_555 yes
C(18) H(8) 0.967 1_555 1_555 no
C(20) H(19) 0.942 1_555 1_555 no
C(20) H(20) 0.971 1_555 1_555 no
C(20) H(21) 0.984 1_555 1_555 no
C(21) H(22) 0.956 1_555 1_555 no
C(21) H(23) 1.000 1_555 1_555 no
C(21) H(24) 0.926 1_555 1_555 no
C(22) C(23) 1.53(2) 1_555 1_555 yes
C(22) C(24) 1.51(2) 1_555 1_555 yes
C(22) H(31) 0.967 1_555 1_555 no
C(23) H(25) 0.953 1_555 1_555 no
C(23) H(26) 0.960 1_555 1_555 no
C(23) H(27) 0.961 1_555 1_555 no
C(24) H(28) 0.983 1_555 1_555 no
C(24) H(29) 0.967 1_555 1_555 no
C(24) H(30) 0.963 1_555 1_555 no

loop_
_geom_contact_atom_site_label_1
_geom_contact_atom_site_label_2
_geom_contact_distance
_geom_contact_site_symmetry_1
_geom_contact_site_symmetry_2
_geom_contact_publ_flag
O(1) C(7) 3.46(2) 1_555 6_555 ?
O(1) C(18) 3.57(2) 1_555 3_555 ?
O(2) C(16) 3.19(2) 1_555 2_556 ?
O(2) C(15) 3.24(2) 1_555 6_555 ?
O(2) C(16) 3.40(2) 1_555 6_555 ?
O(2) C(2) 3.58(2) 1_555 4_565 ?
O(3) C(11) 3.41(2) 1_555 8_555 ?
O(3) C(24) 3.45(2) 1_555 1_555 ?

loop_
_geom_torsion_atom_site_label_1
_geom_torsion_atom_site_label_2
_geom_torsion_atom_site_label_3
_geom_torsion_atom_site_label_4
_geom_torsion
_geom_torsion_site_symmetry_1
_geom_torsion_site_symmetry_2
_geom_torsion_site_symmetry_3
_geom_torsion_site_symmetry_4
_geom_torsion_publ_flag
Cu(1) S(1) C(12) C(11) -36(1) 1_555 1_555 1_555 1_555 yes
Cu(1) S(1) C(12) C(20) 86.4(8) 1_555 1_555 1_555 1_555 yes
Cu(1) S(1) C(12) C(21) -154.3(9) 1_555 1_555 1_555 1_555 yes
Cu(1) S(1) C(22) C(23) -164.7(8) 1_555 1_555 1_555 1_555 yes
Cu(1) S(1) C(22) C(24) -41.6(9) 1_555 1_555 1_555 1_555 yes
Cu(1) N(1) C(3) C(2) 5(1) 1_555 1_555 1_555 1_555 yes
Cu(1) N(1) C(3) C(4) -174.5(8) 1_555 1_555 1_555 1_555 yes
Cu(1) N(1) C(7) C(6) 173(1) 1_555 1_555 1_555 1_555 yes
Cu(1) N(2) C(1) C(2) -35(1) 1_555 1_555 1_555 1_555 yes
Cu(1) N(2) C(8) C(9) -33(1) 1_555 1_555 1_555 1_555 yes
Cu(1) N(2) C(11) C(12) -35(1) 1_555 1_555 1_555 1_555 yes
Cu(1) N(3) C(15) C(16) 165.6(10) 1_555 1_555 1_555 1_555 yes
Cu(1) N(3) C(19) C(9) 18(1) 1_555 1_555 1_555 1_555 yes
Cu(1) N(3) C(19) C(18) -162.6(8) 1_555 1_555 1_555 1_555 yes
S(1) Cu(1) N(1) C(3) -78.5(8) 1_555 1_555 1_555 1_555 yes
S(1) Cu(1) N(1) C(7) 108.9(8) 1_555 1_555 1_555 1_555 yes
S(1) Cu(1) N(2) C(1) 124.7(7) 1_555 1_555 1_555 1_555 yes
S(1) Cu(1) N(2) C(8) -116.3(8) 1_555 1_555 1_555 1_555 yes
S(1) Cu(1) N(2) C(11) 8.1(8) 1_555 1_555 1_555 1_555 yes
S(1) Cu(1) N(3) C(15) -54.7(9) 1_555 1_555 1_555 1_555 yes
S(1) Cu(1) N(3) C(19) 109.1(8) 1_555 1_555 1_555 1_555 yes
S(1) C(12) C(11) N(2) 51(1) 1_555 1_555 1_555 1_555 yes
N(1) Cu(1) S(1) C(12) 123.4(6) 1_555 1_555 1_555 1_555 yes
N(1) Cu(1) S(1) C(22) 12.1(6) 1_555 1_555 1_555 1_555 yes
N(1) Cu(1) N(2) C(1) -8.8(8) 1_555 1_555 1_555 1_555 yes
N(1) Cu(1) N(2) C(8) 110.3(8) 1_555 1_555 1_555 1_555 yes
N(1) Cu(1) N(2) C(11) -125.3(8) 1_555 1_555 1_555 1_555 yes
N(1) Cu(1) N(3) C(15) 102.0(9) 1_555 1_555 1_555 1_555 yes
N(1) Cu(1) N(3) C(19) -94.2(8) 1_555 1_555 1_555 1_555 yes
N(1) C(3) C(2) C(1) -63(1) 1_555 1_555 1_555 1_555 yes
N(1) C(3) C(4) C(5) 0(1) 1_555 1_555 1_555 1_555 yes
N(1) C(7) C(6) C(5) 0(2) 1_555 1_555 1_555 1_555 yes
N(2) Cu(1) S(1) C(12) 14.8(5) 1_555 1_555 1_555 1_555 yes
N(2) Cu(1) S(1) C(22) -96.6(5) 1_555 1_555 1_555 1_555 yes
N(2) Cu(1) N(1) C(3) 25.5(8) 1_555 1_555 1_555 1_555 yes
N(2) Cu(1) N(1) C(7) -147.1(9) 1_555 1_555 1_555 1_555 yes
N(2) Cu(1) N(3) C(15) -150.5(8) 1_555 1_555 1_555 1_555 yes
N(2) Cu(1) N(3) C(19) 13.3(9) 1_555 1_555 1_555 1_555 yes
N(2) C(1) C(2) C(3) 82(1) 1_555 1_555 1_555 1_555 yes
N(2) C(8) C(9) C(19) 77(1) 1_555 1_555 1_555 1_555 yes
N(2) C(11) C(12) C(20) -64(1) 1_555 1_555 1_555 1_555 yes
N(2) C(11) C(12) C(21) 173(1) 1_555 1_555 1_555 1_555 yes
N(3) Cu(1) S(1) C(12) -86.2(5) 1_555 1_555 1_555 1_555 yes
N(3) Cu(1) S(1) C(22) 162.5(5) 1_555 1_555 1_555 1_555 yes
N(3) Cu(1) N(1) C(3) 131.0(8) 1_555 1_555 1_555 1_555 yes
N(3) Cu(1) N(1) C(7) -41.6(9) 1_555 1_555 1_555 1_555 yes
N(3) Cu(1) N(2) C(1) -123.1(7) 1_555 1_555 1_555 1_555 yes
N(3) Cu(1) N(2) C(8) -4.1(8) 1_555 1_555 1_555 1_555 yes
N(3) Cu(1) N(2) C(11) 120.3(8) 1_555 1_555 1_555 1_555 yes
N(3) C(15) C(16) C(14) -4(1) 1_555 1_555 1_555 1_555 yes
N(3) C(19) C(9) C(8) -69(1) 1_555 1_555 1_555 1_555 yes
N(3) C(19) C(18) C(14) -1(1) 1_555 1_555 1_555 1_555 yes
C(1) N(2) C(8) C(9) 84(1) 1_555 1_555 1_555 1_555 yes
C(1) N(2) C(11) C(12) -150(1) 1_555 1_555 1_555 1_555 yes
C(1) C(2) C(3) C(4) 117(1) 1_555 1_555 1_555 1_555 yes
C(2) C(1) N(2) C(8) -157.1(10) 1_555 1_555 1_555 1_555 yes
C(2) C(1) N(2) C(11) 79(1) 1_555 1_555 1_555 1_555 yes
C(2) C(3) N(1) C(7) 178(1) 1_555 1_555 1_555 1_555 yes
C(2) C(3) C(4) C(5) -179(1) 1_555 1_555 1_555 1_555 yes
C(3) N(1) C(7) C(6) 1(1) 1_555 1_555 1_555 1_555 yes
C(3) C(4) C(5) C(6) 0(2) 1_555 1_555 1_555 1_555 yes
C(4) C(3) N(1) C(7) -1(1) 1_555 1_555 1_555 1_555 yes
C(4) C(5) C(6) C(7) 0(2) 1_555 1_555 1_555 1_555 yes
C(8) N(2) C(11) C(12) 88(1) 1_555 1_555 1_555 1_555 yes
C(8) C(9) C(19) C(18) 111(1) 1_555 1_555 1_555 1_555 yes
C(9) C(8) N(2) C(11) -154(1) 1_555 1_555 1_555 1_555 yes
C(9) C(19) N(3) C(15) -177(1) 1_555 1_555 1_555 1_555 yes
C(9) C(19) C(18) C(14) 177(1) 1_555 1_555 1_555 1_555 yes
C(11) C(12) S(1) C(22) 78(1) 1_555 1_555 1_555 1_555 yes
C(12) S(1) C(22) C(23) 91(1) 1_555 1_555 1_555 1_555 yes
C(12) S(1) C(22) C(24) -145.8(8) 1_555 1_555 1_555 1_555 yes
C(15) N(3) C(19) C(18) 1(1) 1_555 1_555 1_555 1_555 yes
C(15) C(16) C(14) C(18) 4(1) 1_555 1_555 1_555 1_555 yes
C(16) C(14) C(18) C(19) -1(1) 1_555 1_555 1_555 1_555 yes
C(16) C(15) N(3) C(19) 1(1) 1_555 1_555 1_555 1_555 yes
C(20) C(12) S(1) C(22) -159.2(8) 1_555 1_555 1_555 1_555 yes
C(21) C(12) S(1) C(22) -39(1) 1_555 1_555 1_555 1_555 yes
